data_4120874
loop_
_publ_author_name
'Zhiji Han'
'Luxi Shen'
'William W. Brennessel'
'Patrick L. Holland'
'Richard Eisenberg'

_publ_section_title
;
 Nickel Pyridinethiolate Complexes as Catalysts for the Light-Driven
 Production of Hydrogen from Aqueous Solutions in Noble-Metal-Free Systems
;
_journal_name_full 'Journal of the American Chemical Society'
_journal_page_first 14659
_journal_page_last 14669
_journal_paper_doi 10.1021/ja405257s
_journal_volume 135
_journal_year 2013
_chemical_formula_moiety 'C22 H20 N4 Ni O2 S2, C H2 Cl2'
_chemical_formula_sum 'C23 H22 Cl2 N4 Ni O2 S2'
_chemical_formula_weight 580.17
_chemical_name_common eiszh19
_chemical_name_systematic
; 
 ? 
;
_space_group_crystal_system monoclinic
_space_group_IT_number 14
_space_group_name_Hall '-P 2ybc'
_space_group_name_H-M_alt 'P 1 21/c 1'
_symmetry_space_group_name_Hall '-P 2ybc'
_symmetry_space_group_name_H-M 'P 1 21/c 1'
_atom_sites_solution_hydrogens geom
_atom_sites_solution_primary difmap
_atom_sites_solution_secondary difmap
_audit_creation_method SHELXL-2012
_cell_angle_alpha 90
_cell_angle_beta 91.792(1)
_cell_angle_gamma 90
_cell_formula_units_Z 4
_cell_length_a 10.1427(6)
_cell_length_b 12.0618(7)
_cell_length_c 20.1728(12)
_cell_measurement_reflns_used 4067
_cell_measurement_temperature 100.0(5)
_cell_measurement_theta_max 27.63
_cell_measurement_theta_min 2.62
_cell_volume 2466.7(3)
_computing_cell_refinement 'SAINT (Bruker, 2009)'
_computing_data_collection 'APEX2 (Bruker, 2012)'
_computing_data_reduction 'SAINT (Bruker, 2009)'
_computing_molecular_graphics 'SHELXTL (Sheldrick, 2008)'
_computing_publication_material 'SHELXTL (Sheldrick, 2008)'
_computing_structure_refinement 'SHELXL-2012 (Sheldrick, 2012)'
_computing_structure_solution 'SIR97 (Altomare et al., 1999)'
_diffrn_ambient_temperature 100.0(5)
_diffrn_measured_fraction_theta_full 1.000
_diffrn_measured_fraction_theta_max 1.000
_diffrn_measurement_device_type 'Bruker SMART APEX II CCD Platform'
_diffrn_measurement_method 'area detector, \w scans per \f'
_diffrn_radiation_monochromator graphite
_diffrn_radiation_source 'sealed tube'
_diffrn_radiation_type MoK\a
_diffrn_radiation_wavelength 0.71073
_diffrn_reflns_av_R_equivalents 0.1093
_diffrn_reflns_Laue_measured_fraction_full 1.000
_diffrn_reflns_Laue_measured_fraction_max 1.000
_diffrn_reflns_limit_h_max 14
_diffrn_reflns_limit_h_min -14
_diffrn_reflns_limit_k_max 17
_diffrn_reflns_limit_k_min -17
_diffrn_reflns_limit_l_max 29
_diffrn_reflns_limit_l_min -29
_diffrn_reflns_number 48633
_diffrn_reflns_point_group_measured_fraction_full 1.000
_diffrn_reflns_point_group_measured_fraction_max 1.000
_diffrn_reflns_theta_full 31.505
_diffrn_reflns_theta_max 31.504
_diffrn_reflns_theta_min 1.967
_exptl_absorpt_coefficient_mu 1.202
_exptl_absorpt_correction_T_max 0.7462
_exptl_absorpt_correction_T_min 0.6602
_exptl_absorpt_correction_type multi-scan
_exptl_absorpt_process_details 'SADABS (Sheldrick, 2008)'
_exptl_crystal_colour yellow
_exptl_crystal_density_diffrn 1.562
_exptl_crystal_description block
_exptl_crystal_F_000 1192
_exptl_crystal_size_max 0.250
_exptl_crystal_size_mid 0.150
_exptl_crystal_size_min 0.100
_refine_diff_density_max 1.103
_refine_diff_density_min -0.760
_refine_diff_density_rms 0.112
_refine_ls_extinction_method none
_refine_ls_goodness_of_fit_ref 1.028
_refine_ls_hydrogen_treatment constr
_refine_ls_matrix_type full
_refine_ls_number_parameters 319
_refine_ls_number_reflns 8215
_refine_ls_number_restraints 3
_refine_ls_restrained_S_all 1.028
_refine_ls_R_factor_all 0.1116
_refine_ls_R_factor_gt 0.0550
_refine_ls_shift/su_max 0.001
_refine_ls_shift/su_mean 0.000
_refine_ls_structure_factor_coef Fsqd
_refine_ls_weighting_details
; 
 w=1/[\s^2^(Fo^2^)+(0.0600P)^2^+1.6873P] 
 where P=(Fo^2^+2Fc^2^)/3 
;
_refine_ls_weighting_scheme calc
_refine_ls_wR_factor_gt 0.1209
_refine_ls_wR_factor_ref 0.1450
_reflns_Friedel_coverage 0.000
_reflns_number_gt 4961
_reflns_number_total 8215
_reflns_threshold_expression 'I > 2\s(I)'
_cod_data_source_file ja405257s_si_008.cif
_cod_data_source_block eiszh19
_cod_database_code 4120874
_shelx_space_group_comment
; 
The symmetry employed for this shelxl refinement is uniquely defined 
by the following loop, which should always be used as a source of 
symmetry information in preference to the above space-group names. 
They are only intended as comments. 
;
_shelx_estimated_absorpt_t_min 0.753
_shelx_estimated_absorpt_t_max 0.889
_diffrn_reflns_sigmai/neti 0.0788
_shelxl_version_number 2012-4

loop_
_space_group_symop_operation_xyz
'x, y, z'
'-x, y+1/2, -z+1/2'
'-x, -y, -z'
'x, -y-1/2, z-1/2'

loop_
_atom_site_label
_atom_site_type_symbol
_atom_site_fract_x
_atom_site_fract_y
_atom_site_fract_z
_atom_site_U_iso_or_equiv
_atom_site_adp_type
_atom_site_occupancy
_atom_site_site_symmetry_order
_atom_site_calc_flag
_atom_site_refinement_flags
_atom_site_disorder_assembly
_atom_site_disorder_group
Ni1 Ni 0.37876(4) 0.58855(3) 0.328956(19) 0.01993(10) Uani 1 1 d . . .
S1 S 0.20422(8) 0.49903(7) 0.25860(4) 0.02592(18) Uani 1 1 d . . .
S2 S 0.55768(8) 0.73098(7) 0.35453(4) 0.02710(18) Uani 1 1 d . . .
O1 O 0.6396(2) 0.1748(2) 0.45722(12) 0.0320(6) Uani 1 1 d . . .
O2 O 0.0927(2) 0.5186(2) 0.59177(11) 0.0272(5) Uani 1 1 d . . .
N1 N 0.2497(3) 0.7036(2) 0.28862(13) 0.0236(6) Uani 1 1 d . . .
N2 N 0.5064(3) 0.6059(2) 0.25269(13) 0.0212(5) Uani 1 1 d . . .
C1 C 0.1677(3) 0.6385(3) 0.25131(16) 0.0237(6) Uani 1 1 d . . .
C2 C 0.0666(3) 0.6858(3) 0.21145(18) 0.0290(7) Uani 1 1 d . . .
H2 H 0.0109 0.6406 0.1841 0.035 Uiso 1 1 calc R . .
N3 N 0.4694(2) 0.4516(2) 0.36970(12) 0.0198(5) Uani 1 1 d . . .
C3 C 0.0500(3) 0.7990(3) 0.21285(19) 0.0334(8) Uani 1 1 d . . .
H3 H -0.0183 0.8326 0.1865 0.040 Uiso 1 1 calc R . .
N4 N 0.2844(3) 0.5739(2) 0.41773(13) 0.0223(5) Uani 1 1 d . . .
C4 C 0.1324(3) 0.8643(3) 0.25256(18) 0.0321(8) Uani 1 1 d . . .
H4 H 0.1207 0.9423 0.2544 0.039 Uiso 1 1 calc R . .
C5 C 0.2313(3) 0.8136(3) 0.28913(16) 0.0258(7) Uani 1 1 d . . .
H5 H 0.2891 0.8582 0.3158 0.031 Uiso 1 1 calc R . .
C6 C 0.5916(3) 0.6852(3) 0.27523(16) 0.0226(6) Uani 1 1 d . . .
C7 C 0.6946(3) 0.7215(3) 0.23596(17) 0.0278(7) Uani 1 1 d . . .
H7 H 0.7547 0.7766 0.2517 0.033 Uiso 1 1 calc R . .
C8 C 0.7067(3) 0.6759(3) 0.17442(17) 0.0281(7) Uani 1 1 d . . .
H8 H 0.7749 0.7005 0.1468 0.034 Uiso 1 1 calc R . .
C9 C 0.6202(3) 0.5938(3) 0.15178(17) 0.0292(7) Uani 1 1 d . . .
H9 H 0.6296 0.5609 0.1094 0.035 Uiso 1 1 calc R . .
C10 C 0.5204(3) 0.5613(3) 0.19241(15) 0.0240(6) Uani 1 1 d . . .
H10 H 0.4599 0.5060 0.1773 0.029 Uiso 1 1 calc R . .
C11 C 0.5653(3) 0.3929(3) 0.34155(15) 0.0229(6) Uani 1 1 d . . .
H11 H 0.5949 0.4161 0.2995 0.027 Uiso 1 1 calc R . .
C12 C 0.6230(3) 0.3005(3) 0.37053(16) 0.0228(6) Uani 1 1 d . . .
H12 H 0.6907 0.2612 0.3490 0.027 Uiso 1 1 calc R . .
C13 C 0.5799(3) 0.2666(3) 0.43166(15) 0.0218(6) Uani 1 1 d . . .
C14 C 0.4807(3) 0.3259(3) 0.46205(15) 0.0224(6) Uani 1 1 d . . .
H14 H 0.4500 0.3042 0.5041 0.027 Uiso 1 1 calc R . .
C15 C 0.4277(3) 0.4181(3) 0.42888(15) 0.0199(6) Uani 1 1 d . . .
C16 C 0.3205(3) 0.4867(3) 0.45594(15) 0.0199(6) Uani 1 1 d . . .
C17 C 0.2611(3) 0.4628(3) 0.51563(15) 0.0218(6) Uani 1 1 d . . .
H17 H 0.2882 0.4007 0.5416 0.026 Uiso 1 1 calc R . .
C18 C 0.1608(3) 0.5326(3) 0.53604(15) 0.0232(6) Uani 1 1 d . . .
C19 C 0.1258(3) 0.6244(3) 0.49746(16) 0.0253(7) Uani 1 1 d . . .
H19 H 0.0599 0.6747 0.5112 0.030 Uiso 1 1 calc R . .
C20 C 0.1890(3) 0.6402(3) 0.43904(16) 0.0245(7) Uani 1 1 d . . .
H20 H 0.1635 0.7018 0.4122 0.029 Uiso 1 1 calc R . .
C21 C 0.6019(4) 0.1362(3) 0.5193(2) 0.0425(10) Uani 1 1 d . . .
H21A H 0.6541 0.0706 0.5315 0.064 Uiso 1 1 calc R . .
H21B H 0.5081 0.1167 0.5172 0.064 Uiso 1 1 calc R . .
H21C H 0.6171 0.1944 0.5526 0.064 Uiso 1 1 calc R . .
C22 C 0.1189(3) 0.4224(3) 0.63113(16) 0.0306(8) Uani 1 1 d . . .
H22A H 0.0537 0.4170 0.6658 0.046 Uiso 1 1 calc R . .
H22B H 0.2075 0.4279 0.6517 0.046 Uiso 1 1 calc R . .
H22C H 0.1136 0.3563 0.6030 0.046 Uiso 1 1 calc R . .
Cl1 Cl 0.79379(14) 0.85337(11) 0.49424(6) 0.0434(3) Uani 0.898(3) 1 d PD A 1
C23 C 0.8379(5) 0.9272(4) 0.4225(2) 0.0463(12) Uani 0.898(3) 1 d PD A 1
H23A H 0.8123 1.0060 0.4269 0.056 Uiso 0.898(3) 1 calc PRD A 1
H23B H 0.7902 0.8962 0.3831 0.056 Uiso 0.898(3) 1 calc PRD A 1
Cl2 Cl 1.01034(14) 0.91749(17) 0.41187(8) 0.0585(4) Uani 0.898(3) 1 d PD A 1
Cl1' Cl 0.8395(13) 0.8223(10) 0.4765(6) 0.0434(3) Uani 0.102(3) 1 d PD A 5
C23' C 0.891(4) 0.873(3) 0.3998(12) 0.0463(12) Uani 0.102(3) 1 d PD A 5
H23C H 0.9268 0.8114 0.3732 0.056 Uiso 0.102(3) 1 calc PRD A 5
H23D H 0.8154 0.9057 0.3747 0.056 Uiso 0.102(3) 1 calc PRD A 5
Cl2' Cl 1.0143(14) 0.9745(14) 0.4131(8) 0.0585(4) Uani 0.102(3) 1 d PD A 5

loop_
_atom_site_aniso_label
_atom_site_aniso_U_11
_atom_site_aniso_U_22
_atom_site_aniso_U_33
_atom_site_aniso_U_23
_atom_site_aniso_U_13
_atom_site_aniso_U_12
Ni1 0.02018(19) 0.0198(2) 0.0200(2) 0.00186(16) 0.00371(14) -0.00071(16)
S1 0.0234(4) 0.0211(4) 0.0333(4) 0.0023(3) 0.0007(3) -0.0031(3)
S2 0.0309(4) 0.0279(4) 0.0226(4) -0.0023(3) 0.0017(3) -0.0022(3)
O1 0.0438(15) 0.0235(12) 0.0284(13) 0.0051(10) -0.0014(10) 0.0029(11)
O2 0.0251(11) 0.0377(14) 0.0193(11) -0.0003(10) 0.0072(9) -0.0010(10)
N1 0.0258(13) 0.0235(14) 0.0221(13) 0.0034(11) 0.0075(10) 0.0010(11)
N2 0.0245(12) 0.0198(13) 0.0195(13) 0.0026(10) 0.0028(10) 0.0003(10)
C1 0.0191(14) 0.0245(16) 0.0277(17) 0.0028(13) 0.0053(12) 0.0011(12)
C2 0.0192(15) 0.0335(19) 0.0344(19) 0.0074(15) 0.0053(13) 0.0030(13)
N3 0.0180(12) 0.0199(13) 0.0218(13) 0.0010(10) 0.0038(9) -0.0002(10)
C3 0.0239(16) 0.038(2) 0.039(2) 0.0103(17) 0.0074(14) 0.0082(15)
N4 0.0248(13) 0.0219(14) 0.0205(13) 0.0010(10) 0.0046(10) -0.0017(10)
C4 0.0360(19) 0.0254(17) 0.036(2) 0.0051(15) 0.0180(15) 0.0096(15)
C5 0.0336(17) 0.0226(16) 0.0218(16) -0.0004(13) 0.0108(13) 0.0029(13)
C6 0.0220(15) 0.0202(15) 0.0256(16) 0.0041(12) 0.0003(12) -0.0010(12)
C7 0.0242(16) 0.0289(18) 0.0304(18) 0.0040(14) 0.0004(13) -0.0046(13)
C8 0.0243(16) 0.0314(18) 0.0290(18) 0.0079(14) 0.0031(13) 0.0007(14)
C9 0.0344(18) 0.0333(19) 0.0199(15) 0.0016(14) 0.0029(13) 0.0075(15)
C10 0.0287(16) 0.0219(16) 0.0213(15) -0.0012(12) 0.0000(12) -0.0001(13)
C11 0.0234(15) 0.0241(16) 0.0214(15) 0.0019(12) 0.0044(12) 0.0014(12)
C12 0.0214(14) 0.0235(16) 0.0235(16) -0.0047(13) 0.0022(12) -0.0017(12)
C13 0.0237(15) 0.0184(15) 0.0231(15) 0.0003(12) -0.0017(12) 0.0015(12)
C14 0.0260(15) 0.0206(15) 0.0207(15) 0.0007(12) 0.0037(12) -0.0022(12)
C15 0.0192(13) 0.0198(14) 0.0208(14) -0.0020(12) 0.0028(11) -0.0028(11)
C16 0.0189(13) 0.0210(15) 0.0201(14) -0.0014(12) 0.0030(11) -0.0030(11)
C17 0.0237(15) 0.0212(15) 0.0206(15) -0.0004(12) 0.0013(11) -0.0034(12)
C18 0.0199(14) 0.0284(17) 0.0216(15) -0.0035(13) 0.0043(11) -0.0071(12)
C19 0.0203(15) 0.0278(17) 0.0278(17) -0.0046(13) 0.0028(12) -0.0008(12)
C20 0.0221(15) 0.0228(16) 0.0290(17) -0.0017(13) 0.0046(12) 0.0033(12)
C21 0.052(2) 0.036(2) 0.039(2) 0.0078(18) 0.0070(18) 0.0071(19)
C22 0.0262(16) 0.044(2) 0.0222(16) 0.0055(15) 0.0038(12) -0.0018(15)
Cl1 0.0484(7) 0.0447(7) 0.0376(6) -0.0032(5) 0.0110(5) -0.0088(6)
C23 0.047(3) 0.054(3) 0.038(3) 0.008(2) 0.010(2) 0.015(2)
Cl2 0.0506(7) 0.0668(11) 0.0597(8) 0.0117(9) 0.0263(6) 0.0150(8)
Cl1' 0.0484(7) 0.0447(7) 0.0376(6) -0.0032(5) 0.0110(5) -0.0088(6)
C23' 0.047(3) 0.054(3) 0.038(3) 0.008(2) 0.010(2) 0.015(2)
Cl2' 0.0506(7) 0.0668(11) 0.0597(8) 0.0117(9) 0.0263(6) 0.0150(8)

loop_
_atom_type_symbol
_atom_type_description
_atom_type_scat_dispersion_real
_atom_type_scat_dispersion_imag
_atom_type_scat_source
C C 0.0033 0.0016 'International Tables Vol C Tables 4.2.6.8 and 6.1.1.4'
H H 0.0000 0.0000 'International Tables Vol C Tables 4.2.6.8 and 6.1.1.4'
N N 0.0061 0.0033 'International Tables Vol C Tables 4.2.6.8 and 6.1.1.4'
O O 0.0106 0.0060 'International Tables Vol C Tables 4.2.6.8 and 6.1.1.4'
S S 0.1246 0.1234 'International Tables Vol C Tables 4.2.6.8 and 6.1.1.4'
Cl Cl 0.1484 0.1585 'International Tables Vol C Tables 4.2.6.8 and 6.1.1.4'
Ni Ni 0.3393 1.1124 'International Tables Vol C Tables 4.2.6.8 and 6.1.1.4'

loop_
_geom_angle_atom_site_label_1
_geom_angle_atom_site_label_2
_geom_angle_atom_site_label_3
_geom_angle
N3 Ni1 N2 95.58(10)
N3 Ni1 N1 166.83(10)
N2 Ni1 N1 92.48(10)
N3 Ni1 N4 78.31(10)
N2 Ni1 N4 168.40(10)
N1 Ni1 N4 95.41(10)
N3 Ni1 S1 100.47(8)
N2 Ni1 S1 94.07(8)
N1 Ni1 S1 68.51(8)
N4 Ni1 S1 96.73(8)
N3 Ni1 S2 98.92(7)
N2 Ni1 S2 67.66(8)
N1 Ni1 S2 93.78(8)
N4 Ni1 S2 103.26(8)
S1 Ni1 S2 154.54(3)
C1 S1 Ni1 76.84(11)
C6 S2 Ni1 76.05(11)
C13 O1 C21 118.7(3)
C18 O2 C22 118.4(3)
C5 N1 C1 119.7(3)
C5 N1 Ni1 138.7(2)
C1 N1 Ni1 101.6(2)
C10 N2 C6 120.1(3)
C10 N2 Ni1 136.6(2)
C6 N2 Ni1 103.3(2)
N1 C1 C2 120.4(3)
N1 C1 S1 113.0(2)
C2 C1 S1 126.5(3)
C3 C2 C1 118.7(3)
C3 C2 H2 120.7
C1 C2 H2 120.7
C15 N3 C11 118.1(3)
C15 N3 Ni1 116.7(2)
C11 N3 Ni1 125.2(2)
C2 C3 C4 120.2(3)
C2 C3 H3 119.9
C4 C3 H3 119.9
C20 N4 C16 118.0(3)
C20 N4 Ni1 126.0(2)
C16 N4 Ni1 116.0(2)
C5 C4 C3 118.5(3)
C5 C4 H4 120.8
C3 C4 H4 120.8
N1 C5 C4 122.5(3)
N1 C5 H5 118.8
C4 C5 H5 118.8
N2 C6 C7 120.6(3)
N2 C6 S2 112.9(2)
C7 C6 S2 126.5(3)
C8 C7 C6 118.5(3)
C8 C7 H7 120.7
C6 C7 H7 120.7
C7 C8 C9 120.8(3)
C7 C8 H8 119.6
C9 C8 H8 119.6
C10 C9 C8 118.3(3)
C10 C9 H9 120.9
C8 C9 H9 120.9
N2 C10 C9 121.7(3)
N2 C10 H10 119.1
C9 C10 H10 119.1
N3 C11 C12 123.3(3)
N3 C11 H11 118.3
C12 C11 H11 118.3
C11 C12 C13 118.4(3)
C11 C12 H12 120.8
C13 C12 H12 120.8
O1 C13 C12 115.5(3)
O1 C13 C14 124.9(3)
C12 C13 C14 119.6(3)
C13 C14 C15 118.1(3)
C13 C14 H14 121.0
C15 C14 H14 121.0
N3 C15 C14 122.6(3)
N3 C15 C16 114.5(3)
C14 C15 C16 122.9(3)
N4 C16 C17 122.6(3)
N4 C16 C15 114.5(3)
C17 C16 C15 123.0(3)
C18 C17 C16 118.1(3)
C18 C17 H17 121.0
C16 C17 H17 121.0
O2 C18 C17 124.7(3)
O2 C18 C19 115.9(3)
C17 C18 C19 119.4(3)
C20 C19 C18 118.2(3)
C20 C19 H19 120.9
C18 C19 H19 120.9
N4 C20 C19 123.7(3)
N4 C20 H20 118.1
C19 C20 H20 118.1
O1 C21 H21A 109.5
O1 C21 H21B 109.5
H21A C21 H21B 109.5
O1 C21 H21C 109.5
H21A C21 H21C 109.5
H21B C21 H21C 109.5
O2 C22 H22A 109.5
O2 C22 H22B 109.5
H22A C22 H22B 109.5
O2 C22 H22C 109.5
H22A C22 H22C 109.5
H22B C22 H22C 109.5
Cl1 C23 Cl2 109.9(3)
Cl1 C23 H23A 109.7
Cl2 C23 H23A 109.7
Cl1 C23 H23B 109.7
Cl2 C23 H23B 109.7
H23A C23 H23B 108.2
Cl2' C23' Cl1' 109.6(14)
Cl2' C23' H23C 109.7
Cl1' C23' H23C 109.7
Cl2' C23' H23D 109.7
Cl1' C23' H23D 109.7
H23C C23' H23D 108.2

loop_
_geom_bond_atom_site_label_1
_geom_bond_atom_site_label_2
_geom_bond_distance
Ni1 N3 2.050(3)
Ni1 N2 2.052(3)
Ni1 N1 2.058(3)
Ni1 N4 2.064(3)
Ni1 S1 2.4814(9)
Ni1 S2 2.5400(9)
S1 C1 1.727(3)
S2 C6 1.737(3)
O1 C13 1.356(4)
O1 C21 1.400(4)
O2 C18 1.348(3)
O2 C22 1.426(4)
N1 C5 1.341(4)
N1 C1 1.355(4)
N2 C10 1.341(4)
N2 C6 1.358(4)
C1 C2 1.404(5)
C2 C3 1.377(5)
C2 H2 0.9500
N3 C15 1.341(4)
N3 C11 1.343(4)
C3 C4 1.385(5)
C3 H3 0.9500
N4 C20 1.337(4)
N4 C16 1.348(4)
C4 C5 1.370(5)
C4 H4 0.9500
C5 H5 0.9500
C6 C7 1.400(4)
C7 C8 1.367(5)
C7 H7 0.9500
C8 C9 1.391(5)
C8 H8 0.9500
C9 C10 1.379(4)
C9 H9 0.9500
C10 H10 0.9500
C11 C12 1.380(4)
C11 H11 0.9500
C12 C13 1.383(4)
C12 H12 0.9500
C13 C14 1.392(4)
C14 C15 1.397(4)
C14 H14 0.9500
C15 C16 1.484(4)
C16 C17 1.394(4)
C17 C18 1.392(4)
C17 H17 0.9500
C18 C19 1.393(5)
C19 C20 1.372(4)
C19 H19 0.9500
C20 H20 0.9500
C21 H21A 0.9800
C21 H21B 0.9800
C21 H21C 0.9800
C22 H22A 0.9800
C22 H22B 0.9800
C22 H22C 0.9800
Cl1 C23 1.769(5)
C23 Cl2 1.773(5)
C23 H23A 0.9900
C23 H23B 0.9900
Cl1' C23' 1.761(18)
C23' Cl2' 1.761(19)
C23' H23C 0.9900
C23' H23D 0.9900

loop_
_geom_torsion_atom_site_label_1
_geom_torsion_atom_site_label_2
_geom_torsion_atom_site_label_3
_geom_torsion_atom_site_label_4
_geom_torsion
C5 N1 C1 C2 2.2(4)
Ni1 N1 C1 C2 -176.4(2)
C5 N1 C1 S1 -178.5(2)
Ni1 N1 C1 S1 2.9(2)
Ni1 S1 C1 N1 -2.4(2)
Ni1 S1 C1 C2 176.9(3)
N1 C1 C2 C3 -2.2(5)
S1 C1 C2 C3 178.6(3)
C1 C2 C3 C4 0.5(5)
C2 C3 C4 C5 1.1(5)
C1 N1 C5 C4 -0.6(5)
Ni1 N1 C5 C4 177.4(2)
C3 C4 C5 N1 -1.1(5)
C10 N2 C6 C7 0.1(5)
Ni1 N2 C6 C7 -179.3(3)
C10 N2 C6 S2 -179.4(2)
Ni1 N2 C6 S2 1.2(2)
Ni1 S2 C6 N2 -1.0(2)
Ni1 S2 C6 C7 179.6(3)
N2 C6 C7 C8 0.5(5)
S2 C6 C7 C8 179.8(3)
C6 C7 C8 C9 -1.2(5)
C7 C8 C9 C10 1.4(5)
C6 N2 C10 C9 0.1(5)
Ni1 N2 C10 C9 179.2(2)
C8 C9 C10 N2 -0.8(5)
C15 N3 C11 C12 -0.3(5)
Ni1 N3 C11 C12 -179.5(2)
N3 C11 C12 C13 0.0(5)
C21 O1 C13 C12 179.4(3)
C21 O1 C13 C14 -1.2(5)
C11 C12 C13 O1 179.4(3)
C11 C12 C13 C14 -0.1(5)
O1 C13 C14 C15 -179.1(3)
C12 C13 C14 C15 0.3(5)
C11 N3 C15 C14 0.6(4)
Ni1 N3 C15 C14 179.8(2)
C11 N3 C15 C16 -179.3(3)
Ni1 N3 C15 C16 0.0(3)
C13 C14 C15 N3 -0.6(5)
C13 C14 C15 C16 179.2(3)
C20 N4 C16 C17 1.0(4)
Ni1 N4 C16 C17 -176.8(2)
C20 N4 C16 C15 -179.5(3)
Ni1 N4 C16 C15 2.7(3)
N3 C15 C16 N4 -1.8(4)
C14 C15 C16 N4 178.4(3)
N3 C15 C16 C17 177.7(3)
C14 C15 C16 C17 -2.1(5)
N4 C16 C17 C18 -0.2(5)
C15 C16 C17 C18 -179.6(3)
C22 O2 C18 C17 -3.8(4)
C22 O2 C18 C19 176.3(3)
C16 C17 C18 O2 178.6(3)
C16 C17 C18 C19 -1.5(4)
O2 C18 C19 C20 -177.8(3)
C17 C18 C19 C20 2.3(5)
C16 N4 C20 C19 -0.1(5)
Ni1 N4 C20 C19 177.4(2)
C18 C19 C20 N4 -1.5(5)
